data_1571574
loop_
_publ_author_name
'Liu, Yu'
'Coles, Nathan T.'
'Cajiao, Nathalia'
'Taylor, Laurence J.'
'Davies, E. Stephen'
'Barbour, Alistair'
'Morgan, Patrick J.'
'Butler, Kevin'
'Pointer-Gleadhill, Ben'
'Argent, Stephen P.'
'McMaster, Jonathan'
'Neidig, Michael L.'
'Robinson, David'
'Kays, Deborah L.'

_publ_section_title
;
 Mechanistic investigations of the Fe(ii) mediated synthesis of
 squaraines.
;
_journal_issue 25
_journal_name_full 'Chemical science'
_journal_page_first 9599
_journal_page_last 9611
_journal_paper_doi 10.1039/d4sc01286k
_journal_volume 15
_journal_year 2024
_chemical_formula_moiety 'C52 H50 Fe O2'
_chemical_formula_sum 'C52 H50 Fe O2'
_chemical_formula_weight 762.77
_space_group_crystal_system triclinic
_space_group_IT_number 2
_space_group_name_Hall '-P 1'
_space_group_name_H-M_alt 'P -1'
_atom_sites_solution_hydrogens geom
_atom_sites_solution_primary dual
_atom_sites_solution_secondary difmap
_audit_creation_date 2023-05-01
_audit_creation_method
;
Olex2 1.3
(compiled 2020.11.12 svn.r5f609507 for OlexSys, GUI svn.r6408)
;
_audit_update_record
;
2024-02-21 deposited with the CCDC.	2024-05-07 downloaded from the CCDC.
;
_cell_angle_alpha 86.655(3)
_cell_angle_beta 89.550(3)
_cell_angle_gamma 76.007(3)
_cell_formula_units_Z 2
_cell_length_a 10.4522(4)
_cell_length_b 11.8004(4)
_cell_length_c 16.7576(7)
_cell_measurement_reflns_used 9498
_cell_measurement_temperature 119.99(10)
_cell_measurement_theta_max 73.7490
_cell_measurement_theta_min 6.4850
_cell_volume 2002.09(13)
_computing_cell_refinement 'CrysAlisPro 1.171.40.67a (Rigaku OD, 2019)'
_computing_data_collection 'CrysAlisPro 1.171.40.67a (Rigaku OD, 2019)'
_computing_data_reduction 'CrysAlisPro 1.171.40.67a (Rigaku OD, 2019)'
_computing_molecular_graphics 'Olex2 1.3 (Dolomanov et al., 2009)'
_computing_publication_material 'Olex2 1.3 (Dolomanov et al., 2009)'
_computing_structure_refinement 'SHELXL 2018/3 (Sheldrick, 2015)'
_computing_structure_solution 'SHELXT  (Sheldrick, 2015)'
_diffrn_ambient_environment 'N2 gas'
_diffrn_ambient_temperature 119.99(10)
_diffrn_crystal_treatment 'flash frozen in gaseous N2'
_diffrn_detector 'Hybrid Pixel Array Detector'
_diffrn_detector_area_resol_mean 5.8140
_diffrn_measured_fraction_theta_full 0.994
_diffrn_measured_fraction_theta_max 0.970
_diffrn_measurement_details
;
List of Runs (angles in degrees, time in seconds):

  # Type    Start    End  Width  t~exp~   \w     \q     \k     \f   Frames
#--------------------------------------------------------------------------
  1  \w      6.00  31.00   0.50   13.00    --    0.00 -77.00-180.00   50
  2  \w    -36.00  -9.00   0.50   13.00    --    0.00 -77.00-180.00   54
  3  \w    -33.00  28.00   0.50   13.00    --    0.00 -82.00 120.00  122
  4  \w    -21.00  77.00   0.50   13.00    --    0.00  38.00 -30.00  196
  5  \w     -8.00  19.00   0.50   13.00    --    0.00 -38.00  30.00   54
  6  \w      0.00  29.00   0.50   13.00    --    0.00 -77.00-120.00   58
  7  \w     63.00  89.00   0.50   13.00    --    0.00  38.00-120.00   52
  8  \w    -21.00  31.00   0.50   13.00    --    0.00 -77.00 -90.00  104
  9  \w    -45.00  -7.00   0.50   13.00    --    0.00 -77.00-120.00   76
 10  \w    -21.00  56.00   0.50   13.00    --    0.00  38.00  60.00  154
 11  \w    -23.00  30.00   0.50   13.00    --    0.00  38.00-120.00  106
 12  \w    -79.00 -11.00   0.50   13.00    --    0.00 -38.00  30.00  136
 13  \w     75.00 103.00   0.50   52.00    --   97.40  48.00-117.67   56
 14  \w     71.00  97.00   0.50   52.00    --   97.40  61.00  81.00   52
 15  \w     67.00  93.00   0.50   52.00    --   97.40  73.00  72.78   52
 16  \w     67.00  98.00   0.50   52.00    --   97.40  73.00 118.71   62
 17  \w     70.00 187.00   0.50   52.00    --   97.40  65.00 -48.81  234
 18  \w     72.00 185.00   0.50   52.00    --   97.40  56.00  81.74  226
 19  \w     72.00  98.00   0.50   52.00    --   97.40  55.00 153.03   52
 20  \w    162.00 187.00   0.50   52.00    --   97.40  61.00-150.00   50
 21  \w     71.00  97.00   0.50   52.00    --   97.40  61.00-150.00   52
 22  \w    107.00 185.00   0.50   52.00    --   97.40  62.00 168.05  156
 23  \w     71.00 187.00   0.50   52.00    --   97.40  61.00   0.00  232
 24  \w     42.00 131.00   0.50   52.00    --   97.40 -82.00 -30.00  178
 25  \w    138.00 164.00   0.50   52.00    --   97.40  61.00-120.00   52
 26  \w     41.00 129.00   0.50   52.00    --   97.40 -82.00  90.00  176
 27  \w     65.00 130.00   0.50   52.00    --   97.40 -82.00 150.00  130
 28  \w     71.00  97.00   0.50   52.00    --   97.40  61.00-180.00   52
 29  \w    123.00 187.00   0.50   52.00    --   97.40  61.00-180.00  128
 30  \w     71.00  98.00   0.50   52.00    --   97.40  61.00  60.00   54
 31  \w     71.00  99.00   0.50   52.00    --   97.40  61.00 120.00   56
 32  \w     48.00 130.00   0.50   52.00    --   97.40 -82.00-180.00  164
 33  \w     71.00  97.00   0.50   52.00    --   97.40  62.00 168.05   52
 34  \w     70.00 101.00   0.50   52.00    --   97.40  67.00-115.45   62
 35  \w     71.00 184.00   0.50   52.00    --   97.40  61.00 -60.00  226
 36  \w     85.00 122.00   0.50   52.00    --   97.40 -82.00   0.00   74
 37  \w     68.00  95.00   0.50   52.00    --   97.40  70.00 141.51   54
 38  \w     11.00  72.00   0.50   52.00    --   97.40 -82.00   0.00  122
 39  \w     72.00 187.00   0.50   52.00    --   97.40  61.00 -90.00  230
 40  \w     70.00  95.00   0.50   52.00    --   97.40  69.00 -89.97   50
 41  \w    116.00 180.00   0.50   52.00    --   97.40  62.00  19.18  128
 42  \w    132.00 184.00   0.50   52.00    --   97.40  45.00-150.00  104
 43  \w     75.00 114.00   0.50   52.00    --   97.40  45.00-150.00   78
 44  \w    107.00 184.00   0.50   52.00    --   97.40  68.00  98.56  154
 45  \w     74.00 108.00   0.50   52.00    --   97.40  45.00-180.00   68
 46  \w     74.00 103.00   0.50   52.00    --   97.40  45.00 120.00   58
 47  \w    134.00 159.00   0.50   52.00    --   97.40  45.00 120.00   50
 48  \w     74.00 111.00   0.50   52.00    --   97.40  45.00   0.00   74
 49  \w     69.00  95.00   0.50   52.00    --   97.40  68.00  98.56   52
 50  \w     71.00  97.00   0.50   52.00    --   97.40  61.00-120.00   52
 51  \w     71.00 115.00   0.50   52.00    --   97.40  62.00  19.18   88
 52  \w     71.00 116.00   0.50   52.00    --   97.40  61.00  30.00   90
 53  \w     71.00 174.00   0.50   52.00    --   97.40  65.00 -77.84  206
 54  \w     74.00 101.00   0.50   52.00    --   97.40  45.00  69.18   54
 55  \w     23.00 121.00   0.50   52.00    --   97.40 -82.00 -90.00  196
 56  \w     72.00  98.00   0.50   52.00    --   97.40  55.00 -24.41   52
;
_diffrn_measurement_device 'four-circle diffractometer'
_diffrn_measurement_device_type 'XtaLAB AFC12 (RINC): Kappa single'
_diffrn_measurement_method '\w scans'
_diffrn_measurement_specimen_support 'MiTeGen micromount'
_diffrn_orient_matrix_type 'CrysAlisPro convention (1999,Acta A55,543-557)'
_diffrn_orient_matrix_UB_11 -0.0453059000
_diffrn_orient_matrix_UB_12 -0.0437555000
_diffrn_orient_matrix_UB_13 -0.0772682000
_diffrn_orient_matrix_UB_21 -0.1008736000
_diffrn_orient_matrix_UB_22 -0.0516149000
_diffrn_orient_matrix_UB_23 0.0481417000
_diffrn_orient_matrix_UB_31 -0.1041434000
_diffrn_orient_matrix_UB_32 0.1165540000
_diffrn_orient_matrix_UB_33 -0.0138834000
_diffrn_radiation_monochromator mirror
_diffrn_radiation_probe x-ray
_diffrn_radiation_type 'Cu K\a'
_diffrn_radiation_wavelength 1.54184
_diffrn_reflns_av_unetI/netI 0.0393
_diffrn_reflns_Laue_measured_fraction_full 0.994
_diffrn_reflns_Laue_measured_fraction_max 0.970
_diffrn_reflns_limit_h_max 13
_diffrn_reflns_limit_h_min -13
_diffrn_reflns_limit_k_max 14
_diffrn_reflns_limit_k_min -14
_diffrn_reflns_limit_l_max 21
_diffrn_reflns_limit_l_min -21
_diffrn_reflns_number 10797
_diffrn_reflns_point_group_measured_fraction_full 0.994
_diffrn_reflns_point_group_measured_fraction_max 0.970
_diffrn_reflns_theta_full 67.684
_diffrn_reflns_theta_max 75.768
_diffrn_reflns_theta_min 2.641
_diffrn_source 'Rotating-anode X-ray tube'
_diffrn_source_type 'Rigaku (Cu) X-ray Source'
_exptl_absorpt_coefficient_mu 3.328
_exptl_absorpt_correction_T_max 1.00000
_exptl_absorpt_correction_T_min 0.85995
_exptl_absorpt_correction_type multi-scan
_exptl_absorpt_process_details
;
CrysAlisPro 1.171.40.67a (Rigaku Oxford Diffraction, 2019)
Empirical absorption correction using spherical harmonics,
 implemented in SCALE3 ABSPACK scaling algorithm.
;
_exptl_crystal_colour orange
_exptl_crystal_colour_primary orange
_exptl_crystal_density_diffrn 1.265
_exptl_crystal_description plank
_exptl_crystal_F_000 808
_exptl_crystal_size_max 0.087
_exptl_crystal_size_mid 0.039
_exptl_crystal_size_min 0.036
_refine_diff_density_max 1.008
_refine_diff_density_min -0.844
_refine_diff_density_rms 0.101
_refine_ls_extinction_method none
_refine_ls_goodness_of_fit_ref 1.020
_refine_ls_hydrogen_treatment constr
_refine_ls_matrix_type full
_refine_ls_number_parameters 510
_refine_ls_number_reflns 10797
_refine_ls_number_restraints 0
_refine_ls_restrained_S_all 1.020
_refine_ls_R_factor_all 0.1204
_refine_ls_R_factor_gt 0.0941
_refine_ls_shift/su_max 0.000
_refine_ls_shift/su_mean 0.000
_refine_ls_structure_factor_coef Fsqd
_refine_ls_weighting_details 'w=1/[\s^2^(Fo^2^)+(0.1292P)^2^+5.1264P] where P=(Fo^2^+2Fc^2^)/3'
_refine_ls_weighting_scheme calc
_refine_ls_wR_factor_gt 0.2529
_refine_ls_wR_factor_ref 0.2726
_reflns_Friedel_coverage 0.000
_reflns_number_gt 8046
_reflns_number_total 10797
_reflns_threshold_expression 'I > 2\s(I)'
_twin_special_details
;
Component 2 rotated by -179.8205\% 
 around [0.00 0.01 1.00] (reciprocal) or [0.01 -0.06 1.00] (direct)
Component 3 rotated by 5.6559\% 
 around [-0.40 -0.57 0.72] (reciprocal) or [-0.50 -0.70 0.51] (direct)
;
_cod_data_source_file d4sc01286k15.cif
_cod_data_source_block 10
_cod_depositor_comments 'Adding full bibliography for 1571567--1571581.cif.'
_cod_database_code 1571574
_nottingham_internal_coll_name FENCLL
_nottingham_internal_coll_number 19363
_nottingham_internal_coll_client NTC/DLK
_nottingham_internal_coll_type custom
_nottingham_internal_coll_frame_method '\w scans'
_nottingham_internal_coll_frame_time '13.00, 52.00'
_nottingham_internal_coll_frame_width 0.50
_nottingham_internal_coll_user pczntc
_nottingham_internal_coll_date 13/02/2023
_nottingham_internal_coll_location NOTTS
_nottingham_internal_coll_instrument 'XtalLAB PRO, A00000876'
_nottingham_internal_process_date 20/02/2023
_nottingham_internal_process_user pczntc
_nottingham_internal_solution_date 01/05/2023
_nottingham_internal_solution_user pczntc
_nottingham_internal_refinement_date 01/05/2023
_nottingham_internal_refinement_user pczntc
_nottingham_internal_self_archive_date 01/05/2023
_nottingham_internal_self_validation_date 01/05/2023
_nottingham_internal_self_validation_user pczntc
_shelx_shelxl_version_number 2018/3
_chemical_oxdiff_formula C52H50FeO2
_chemical_oxdiff_usercomment 'FENCLL #19363 MM-885 NTC/DLK fomblin oil on micromount'
_shelx_space_group_comment
;
The symmetry employed for this shelxl refinement is uniquely defined
by the following loop, which should always be used as a source of
symmetry information in preference to the above space-group names.
They are only intended as comments.
;
_olex2_refinement_description
;
1. Twinned data refinement
 Scales: 0.503(6)
 0.427(3) 0.070(5)
2. Fixed Uiso
 At 1.2 times of:
  All C(H) groups
 At 1.5 times of:
  All C(H,H,H) groups
3.a Aromatic/amide H refined with riding coordinates:
 C48(H48), C22(H22), C13(H13), C39(H39), C31(H31), C33(H33), C5(H5), C32(H32),
 C37(H37), C11(H11), C7(H7), C6(H6), C20(H20), C46(H46)
3.b Idealised Me refined as rotating group:
 C52(H52A,H52B,H52C), C26(H26A,H26B,H26C), C16(H16A,H16B,H16C), C43(H43A,H43B,
 H43C), C50(H50A,H50B,H50C), C17(H17A,H17B,H17C), C41(H41A,H41B,H41C), C42(H42A,
 H42B,H42C), C24(H24A,H24B,H24C), C15(H15A,H15B,H15C), C51(H51A,H51B,H51C),
 C25(H25A,H25B,H25C)
;
_olex2_exptl_crystal_mounting_method 'in fomblin film on a micromount'
_olex2_submission_special_instructions 'No special instructions were received'
_oxdiff_exptl_absorpt_empirical_details
;
Empirical correction (ABSPACK) includes:
- Absorption correction using spherical harmonics
- Frame scaling
;
_oxdiff_exptl_absorpt_empirical_full_max 2.013
_oxdiff_exptl_absorpt_empirical_full_min 0.633
_oxdiff_twin_integration_method simultaneous
_oxdiff_twin_items 3

loop_
_space_group_symop_operation_xyz
'x, y, z'
'-x, -y, -z'

loop_
_atom_site_label
_atom_site_type_symbol
_atom_site_fract_x
_atom_site_fract_y
_atom_site_fract_z
_atom_site_U_iso_or_equiv
_atom_site_adp_type
_atom_site_occupancy
_atom_site_site_symmetry_order
_atom_site_calc_flag
_atom_site_refinement_flags_posn
_atom_site_refinement_flags_adp
_atom_site_refinement_flags_occupancy
_atom_site_disorder_assembly
_atom_site_disorder_group
Fe1 Fe 0.71219(11) 0.74422(10) 0.21606(7) 0.0440(3) Uani 1 1 d . . . . .
O1 O 0.7460(5) 0.9673(5) 0.3557(3) 0.0545(13) Uani 1 1 d . . . . .
O2 O 0.7273(5) 0.5278(5) 0.3662(3) 0.0583(14) Uani 1 1 d . . . . .
C27 C 0.8499(6) 0.5979(5) 0.2549(4) 0.0371(13) Uani 1 1 d . . . . .
C8 C 0.3813(6) 1.0392(5) 0.2693(4) 0.0367(14) Uani 1 1 d . . . . .
C18 C 0.4304(6) 1.1141(5) 0.3239(4) 0.0349(13) Uani 1 1 d . . . . .
C35 C 0.9537(6) 0.7463(5) 0.1387(4) 0.0340(13) Uani 1 1 d . . . . .
C40 C 0.9439(6) 0.8373(5) 0.1915(4) 0.0342(13) Uani 1 1 d . . . . .
C48 C 0.9210(6) 0.2303(6) 0.3724(4) 0.0419(15) Uani 1 1 d . . . . .
H48 H 0.869044 0.178455 0.363448 0.050 Uiso 1 1 calc R U . . .
C34 C 1.0699(6) 0.4505(5) 0.2539(4) 0.0332(12) Uani 1 1 d . . . . .
C22 C 0.5510(6) 1.2606(5) 0.3480(4) 0.0422(15) Uani 1 1 d . . . . .
H22 H 0.602713 1.310310 0.329041 0.051 Uiso 1 1 calc R U . . .
C23 C 0.5088(6) 1.1896(5) 0.2945(4) 0.0363(13) Uani 1 1 d . . . . .
C14 C 0.4906(6) 0.6447(5) 0.2111(4) 0.0351(13) Uani 1 1 d . . . . .
C19 C 0.3963(6) 1.1121(5) 0.4050(4) 0.0426(15) Uani 1 1 d . . . . .
C13 C 0.5541(6) 0.5419(5) 0.1753(4) 0.0358(13) Uani 1 1 d . . . . .
H13 H 0.558795 0.470650 0.203325 0.043 Uiso 1 1 calc R U . . .
C9 C 0.4893(6) 0.7525(5) 0.1675(4) 0.0363(13) Uani 1 1 d . . . . .
C39 C 0.8875(6) 0.9516(5) 0.1620(4) 0.0355(13) Uani 1 1 d . . . . .
H39 H 0.873120 1.011734 0.196980 0.043 Uiso 1 1 calc R U . . .
C10 C 0.5514(6) 0.7523(6) 0.0936(4) 0.0398(14) Uani 1 1 d . . . . .
C44 C 1.0324(6) 0.3750(5) 0.3218(4) 0.0352(13) Uani 1 1 d . . . . .
C38 C 0.8529(6) 0.9778(5) 0.0831(4) 0.0358(13) Uani 1 1 d . . . . .
C12 C 0.6101(6) 0.5412(5) 0.1005(4) 0.0352(13) Uani 1 1 d . . . . .
C3 C 0.4633(6) 0.9335(5) 0.2446(4) 0.0366(13) Uani 1 1 d . . . . .
C31 C 1.1568(6) 0.5859(5) 0.1345(4) 0.0397(14) Uani 1 1 d . . . . .
H31 H 1.186205 0.631256 0.094461 0.048 Uiso 1 1 calc R U . . .
C49 C 0.9524(6) 0.2986(5) 0.3072(4) 0.0384(14) Uani 1 1 d . . . . .
C33 C 1.1954(6) 0.4129(5) 0.2212(4) 0.0400(14) Uani 1 1 d . . . . .
H33 H 1.250521 0.342214 0.239768 0.048 Uiso 1 1 calc R U . . .
C30 C 1.0318(6) 0.6257(5) 0.1662(4) 0.0360(13) Uani 1 1 d . . . . .
C5 C 0.2748(7) 0.9009(6) 0.1729(5) 0.0453(16) Uani 1 1 d . . . . .
H5 H 0.239021 0.854033 0.141215 0.054 Uiso 1 1 calc R U . . .
C1 C 0.6031(6) 0.8906(5) 0.2668(4) 0.0383(14) Uani 1 1 d . . . . .
C45 C 1.0790(6) 0.3832(6) 0.3986(4) 0.0423(15) Uani 1 1 d . . . . .
C36 C 0.9129(6) 0.7711(5) 0.0594(4) 0.0355(13) Uani 1 1 d . . . . .
C32 C 1.2377(6) 0.4805(6) 0.1613(4) 0.0399(14) Uani 1 1 d . . . . .
H32 H 1.320831 0.454782 0.139161 0.048 Uiso 1 1 calc R U . . .
C29 C 0.9842(6) 0.5552(5) 0.2251(4) 0.0333(12) Uani 1 1 d . . . . .
C52 C 0.9020(7) 0.2907(6) 0.2259(4) 0.0429(15) Uani 1 1 d . . . . .
H52A H 0.854868 0.366983 0.205542 0.064 Uiso 1 1 calc R U . . .
H52B H 0.843800 0.238903 0.228080 0.064 Uiso 1 1 calc R U . . .
H52C H 0.974589 0.261100 0.191339 0.064 Uiso 1 1 calc R U . . .
C2 C 0.6707(6) 0.9358(6) 0.3152(4) 0.0420(15) Uani 1 1 d . . . . .
C28 C 0.7923(6) 0.5556(6) 0.3143(4) 0.0438(15) Uani 1 1 d . . . . .
C4 C 0.4065(6) 0.8642(6) 0.1968(4) 0.0380(14) Uani 1 1 d . . . . .
C26 C 0.5440(7) 1.1941(5) 0.2084(4) 0.0410(14) Uani 1 1 d . . . . .
H26A H 0.589078 1.117346 0.193706 0.061 Uiso 1 1 calc R U . . .
H26B H 0.600439 1.246718 0.199224 0.061 Uiso 1 1 calc R U . . .
H26C H 0.465184 1.221230 0.176785 0.061 Uiso 1 1 calc R U . . .
C47 C 0.9640(7) 0.2370(6) 0.4489(4) 0.0453(16) Uani 1 1 d . . . . .
C37 C 0.8630(6) 0.8878(6) 0.0323(4) 0.0387(14) Uani 1 1 d . . . . .
H37 H 0.836232 0.905077 -0.020779 0.046 Uiso 1 1 calc R U . . .
C11 C 0.6123(6) 0.6462(6) 0.0617(4) 0.0414(15) Uani 1 1 d . . . . .
H11 H 0.655295 0.646698 0.012924 0.050 Uiso 1 1 calc R U . . .
C7 C 0.2507(6) 1.0737(5) 0.2433(4) 0.0433(16) Uani 1 1 d . . . . .
H7 H 0.198290 1.144470 0.258648 0.052 Uiso 1 1 calc R U . . .
C16 C 0.6697(7) 0.4287(6) 0.0617(4) 0.0453(15) Uani 1 1 d . . . . .
H16A H 0.762159 0.422113 0.053321 0.068 Uiso 1 1 calc R U . . .
H16B H 0.627010 0.428452 0.011204 0.068 Uiso 1 1 calc R U . . .
H16C H 0.658062 0.363721 0.095760 0.068 Uiso 1 1 calc R U . . .
C6 C 0.1971(6) 1.0056(6) 0.1954(5) 0.0481(17) Uani 1 1 d . . . . .
H6 H 0.109697 1.030059 0.178620 0.058 Uiso 1 1 calc R U . . .
C43 C 1.0001(7) 0.8157(6) 0.2747(4) 0.0428(15) Uani 1 1 d . . . . .
H43A H 0.956712 0.764544 0.305065 0.064 Uiso 1 1 calc R U . . .
H43B H 0.986659 0.888675 0.299788 0.064 Uiso 1 1 calc R U . . .
H43C H 1.092765 0.780038 0.272374 0.064 Uiso 1 1 calc R U . . .
C20 C 0.4397(7) 1.1850(6) 0.4550(4) 0.0468(16) Uani 1 1 d . . . . .
H20 H 0.415535 1.184456 0.508536 0.056 Uiso 1 1 calc R U . . .
C50 C 1.1664(8) 0.4640(7) 0.4154(5) 0.0517(17) Uani 1 1 d . . . . .
H50A H 1.251207 0.435706 0.391707 0.078 Uiso 1 1 calc R U . . .
H50B H 1.176560 0.466433 0.472073 0.078 Uiso 1 1 calc R U . . .
H50C H 1.126891 0.541142 0.392956 0.078 Uiso 1 1 calc R U . . .
C17 C 0.4231(7) 0.6414(6) 0.2892(4) 0.0456(16) Uani 1 1 d . . . . .
H17A H 0.329487 0.658511 0.280655 0.068 Uiso 1 1 calc R U . . .
H17B H 0.443795 0.698492 0.322153 0.068 Uiso 1 1 calc R U . . .
H17C H 0.452321 0.564930 0.315384 0.068 Uiso 1 1 calc R U . . .
C46 C 1.0451(7) 0.3143(7) 0.4613(4) 0.0499(17) Uani 1 1 d . . . . .
H46 H 1.076466 0.319161 0.512439 0.060 Uiso 1 1 calc R U . . .
C41 C 0.9262(7) 0.6766(6) 0.0014(4) 0.0471(16) Uani 1 1 d . . . . .
H41A H 1.013792 0.658979 -0.019970 0.071 Uiso 1 1 calc R U . . .
H41B H 0.863500 0.702748 -0.041344 0.071 Uiso 1 1 calc R U . . .
H41C H 0.909760 0.607540 0.028472 0.071 Uiso 1 1 calc R U . . .
C42 C 0.8033(7) 1.1036(6) 0.0513(4) 0.0440(15) Uani 1 1 d . . . . .
H42A H 0.708895 1.125748 0.054556 0.066 Uiso 1 1 calc R U . . .
H42B H 0.829581 1.111056 -0.003353 0.066 Uiso 1 1 calc R U . . .
H42C H 0.840107 1.153595 0.082708 0.066 Uiso 1 1 calc R U . . .
C21 C 0.5180(7) 1.2587(6) 0.4276(4) 0.0457(16) Uani 1 1 d . . . . .
C24 C 0.3098(8) 1.0341(7) 0.4364(5) 0.0548(19) Uani 1 1 d . . . . .
H24A H 0.220178 1.067868 0.420251 0.082 Uiso 1 1 calc R U . . .
H24B H 0.315287 1.026559 0.493748 0.082 Uiso 1 1 calc R U . . .
H24C H 0.339114 0.958285 0.415368 0.082 Uiso 1 1 calc R U . . .
C15 C 0.5449(7) 0.8676(7) 0.0463(5) 0.0515(18) Uani 1 1 d . . . . .
H15A H 0.454760 0.904483 0.032824 0.077 Uiso 1 1 calc R U . . .
H15B H 0.595235 0.853030 -0.001793 0.077 Uiso 1 1 calc R U . . .
H15C H 0.580551 0.917919 0.078008 0.077 Uiso 1 1 calc R U . . .
C51 C 0.9285(9) 0.1620(8) 0.5183(5) 0.066(2) Uani 1 1 d . . . . .
H51A H 1.006594 0.107003 0.538125 0.100 Uiso 1 1 calc R U . . .
H51B H 0.866496 0.120576 0.500460 0.100 Uiso 1 1 calc R U . . .
H51C H 0.889778 0.211109 0.560214 0.100 Uiso 1 1 calc R U . . .
C25 C 0.5651(9) 1.3352(7) 0.4841(5) 0.060(2) Uani 1 1 d . . . . .
H25A H 0.490873 1.381174 0.511211 0.089 Uiso 1 1 calc R U . . .
H25B H 0.609583 1.386178 0.454466 0.089 Uiso 1 1 calc R U . . .
H25C H 0.624760 1.286984 0.522644 0.089 Uiso 1 1 calc R U . . .

loop_
_atom_site_aniso_label
_atom_site_aniso_U_11
_atom_site_aniso_U_22
_atom_site_aniso_U_33
_atom_site_aniso_U_23
_atom_site_aniso_U_13
_atom_site_aniso_U_12
Fe1 0.0372(5) 0.0353(6) 0.0542(6) -0.0042(5) 0.0026(5) 0.0019(4)
O1 0.034(2) 0.059(3) 0.067(3) -0.020(3) -0.004(2) -0.002(2)
O2 0.043(3) 0.058(3) 0.063(3) 0.018(3) 0.017(2) 0.003(2)
C27 0.033(3) 0.031(3) 0.043(3) 0.000(2) 0.005(3) 0.000(3)
C8 0.031(3) 0.027(3) 0.051(4) 0.004(3) 0.005(3) -0.007(3)
C18 0.028(3) 0.018(3) 0.056(4) -0.001(2) 0.006(3) 0.000(2)
C35 0.031(3) 0.025(3) 0.046(3) -0.001(2) 0.009(2) -0.009(2)
C40 0.029(3) 0.031(3) 0.042(3) -0.001(2) 0.011(2) -0.008(2)
C48 0.036(3) 0.028(3) 0.057(4) 0.002(3) 0.004(3) -0.001(3)
C34 0.028(3) 0.026(3) 0.044(3) -0.005(2) -0.001(2) -0.003(2)
C22 0.037(3) 0.026(3) 0.062(4) -0.006(3) 0.006(3) -0.003(3)
C23 0.031(3) 0.022(3) 0.054(4) -0.001(2) 0.006(3) -0.001(2)
C14 0.037(3) 0.030(3) 0.038(3) -0.004(2) 0.001(3) -0.008(3)
C19 0.038(3) 0.028(3) 0.058(4) 0.002(3) 0.010(3) -0.001(3)
C13 0.039(3) 0.025(3) 0.044(3) -0.002(2) 0.002(3) -0.008(3)
C9 0.040(3) 0.026(3) 0.045(3) -0.002(2) 0.000(3) -0.011(3)
C39 0.028(3) 0.033(3) 0.046(3) -0.005(3) 0.007(2) -0.008(2)
C10 0.036(3) 0.040(4) 0.046(4) 0.007(3) -0.005(3) -0.016(3)
C44 0.030(3) 0.027(3) 0.046(3) -0.005(2) 0.004(2) 0.000(2)
C38 0.026(3) 0.029(3) 0.053(4) -0.001(3) 0.007(3) -0.009(2)
C12 0.030(3) 0.036(3) 0.039(3) -0.005(3) -0.001(2) -0.006(3)
C3 0.031(3) 0.026(3) 0.049(4) 0.001(3) 0.004(3) -0.003(2)
C31 0.039(3) 0.030(3) 0.049(4) -0.004(3) 0.011(3) -0.008(3)
C49 0.029(3) 0.031(3) 0.051(4) 0.000(3) -0.002(3) 0.001(3)
C33 0.031(3) 0.029(3) 0.058(4) -0.008(3) 0.008(3) -0.002(2)
C30 0.039(3) 0.027(3) 0.043(3) -0.008(2) 0.006(3) -0.010(3)
C5 0.040(3) 0.027(3) 0.070(5) 0.000(3) -0.006(3) -0.007(3)
C1 0.035(3) 0.024(3) 0.051(4) -0.005(3) 0.004(3) 0.003(3)
C45 0.031(3) 0.044(4) 0.046(4) -0.005(3) 0.000(3) 0.003(3)
C36 0.032(3) 0.036(3) 0.041(3) -0.001(3) 0.005(2) -0.013(3)
C32 0.031(3) 0.032(3) 0.056(4) -0.008(3) 0.009(3) -0.006(3)
C29 0.031(3) 0.027(3) 0.042(3) -0.010(2) 0.007(2) -0.004(2)
C52 0.040(3) 0.034(3) 0.055(4) -0.002(3) 0.000(3) -0.009(3)
C2 0.033(3) 0.037(4) 0.050(4) -0.004(3) 0.003(3) 0.004(3)
C28 0.036(3) 0.036(4) 0.051(4) 0.001(3) 0.006(3) 0.007(3)
C4 0.035(3) 0.031(3) 0.049(4) -0.001(3) 0.002(3) -0.011(3)
C26 0.041(3) 0.030(3) 0.053(4) -0.003(3) 0.007(3) -0.009(3)
C47 0.041(4) 0.038(4) 0.051(4) 0.007(3) 0.005(3) -0.001(3)
C37 0.033(3) 0.044(4) 0.041(3) 0.003(3) 0.001(3) -0.013(3)
C11 0.034(3) 0.054(4) 0.036(3) 0.000(3) 0.008(3) -0.012(3)
C7 0.031(3) 0.020(3) 0.075(5) 0.001(3) 0.006(3) 0.000(2)
C16 0.047(4) 0.045(4) 0.040(3) -0.004(3) 0.004(3) -0.003(3)
C6 0.027(3) 0.039(4) 0.076(5) 0.008(3) -0.008(3) -0.007(3)
C43 0.037(3) 0.037(4) 0.051(4) -0.002(3) 0.005(3) -0.003(3)
C20 0.047(4) 0.045(4) 0.047(4) -0.005(3) 0.011(3) -0.006(3)
C50 0.053(4) 0.053(4) 0.053(4) -0.010(3) -0.004(3) -0.017(4)
C17 0.049(4) 0.037(4) 0.049(4) -0.003(3) 0.010(3) -0.007(3)
C46 0.045(4) 0.057(5) 0.040(4) -0.001(3) -0.006(3) 0.001(3)
C41 0.043(4) 0.046(4) 0.054(4) -0.011(3) 0.003(3) -0.013(3)
C42 0.040(4) 0.033(3) 0.055(4) 0.006(3) 0.002(3) -0.004(3)
C21 0.047(4) 0.035(4) 0.055(4) -0.010(3) 0.005(3) -0.008(3)
C24 0.051(4) 0.051(4) 0.060(5) 0.003(3) 0.019(4) -0.011(4)
C15 0.035(3) 0.049(4) 0.069(5) 0.016(3) 0.000(3) -0.012(3)
C51 0.068(5) 0.069(6) 0.059(5) 0.014(4) 0.004(4) -0.013(4)
C25 0.073(5) 0.043(4) 0.060(5) -0.013(3) -0.002(4) -0.008(4)

loop_
_atom_type_symbol
_atom_type_description
_atom_type_scat_dispersion_real
_atom_type_scat_dispersion_imag
_atom_type_scat_source
C C 0.0181 0.0091 'International Tables Vol C Tables 4.2.6.8 and 6.1.1.4'
H H 0.0000 0.0000 'International Tables Vol C Tables 4.2.6.8 and 6.1.1.4'
Fe Fe -1.1336 3.1974 'International Tables Vol C Tables 4.2.6.8 and 6.1.1.4'
O O 0.0492 0.0322 'International Tables Vol C Tables 4.2.6.8 and 6.1.1.4'

loop_
_exptl_crystal_face_index_h
_exptl_crystal_face_index_k
_exptl_crystal_face_index_l
_exptl_crystal_face_perp_dist
4 -4 1 0.0275
6 6 0 0.0432
-4 5 -1 0.0077
7 3 0 0.0388
-6 -6 0 0.0332
-1 0 11 0.0180
1 0 -11 0.0180

loop_
_geom_angle_atom_site_label_1
_geom_angle_atom_site_label_2
_geom_angle_atom_site_label_3
_geom_angle
_geom_angle_site_symmetry_1
_geom_angle_site_symmetry_3
_geom_angle_publ_flag
C27 Fe1 C9 126.6(2) . . ?
C27 Fe1 C1 136.0(3) . . ?
C1 Fe1 C9 78.0(2) . . ?
C29 C27 Fe1 127.9(4) . . ?
C28 C27 Fe1 103.3(4) . . ?
C28 C27 C29 128.7(6) . . ?
C3 C8 C18 121.5(6) . . ?
C7 C8 C18 118.7(6) . . ?
C7 C8 C3 119.7(6) . . ?
C23 C18 C8 120.5(6) . . ?
C19 C18 C8 119.7(5) . . ?
C19 C18 C23 119.7(6) . . ?
C40 C35 C30 117.9(6) . . ?
C36 C35 C40 120.7(6) . . ?
C36 C35 C30 120.5(5) . . ?
C35 C40 C43 122.3(6) . . ?
C39 C40 C35 117.7(6) . . ?
C39 C40 C43 119.8(6) . . ?
C49 C48 H48 118.7 . . ?
C47 C48 H48 118.7 . . ?
C47 C48 C49 122.7(6) . . ?
C33 C34 C44 117.3(5) . . ?
C33 C34 C29 120.7(6) . . ?
C29 C34 C44 122.0(5) . . ?
C23 C22 H22 119.1 . . ?
C21 C22 H22 119.1 . . ?
C21 C22 C23 121.8(6) . . ?
C18 C23 C26 120.4(6) . . ?
C22 C23 C18 118.7(6) . . ?
C22 C23 C26 121.0(5) . . ?
C13 C14 C9 116.8(6) . . ?
C13 C14 C17 121.5(6) . . ?
C9 C14 C17 121.6(6) . . ?
C18 C19 C24 120.1(6) . . ?
C20 C19 C18 119.2(6) . . ?
C20 C19 C24 120.7(6) . . ?
C14 C13 H13 118.4 . . ?
C12 C13 C14 123.2(6) . . ?
C12 C13 H13 118.4 . . ?
C14 C9 Fe1 90.3(4) . . ?
C14 C9 C4 119.2(5) . . ?
C10 C9 Fe1 82.0(4) . . ?
C10 C9 C14 120.1(6) . . ?
C10 C9 C4 120.2(5) . . ?
C4 C9 Fe1 104.5(4) . . ?
C40 C39 H39 119.0 . . ?
C38 C39 C40 122.0(6) . . ?
C38 C39 H39 119.0 . . ?
C9 C10 C11 119.7(6) . . ?
C9 C10 C15 119.6(6) . . ?
C11 C10 C15 120.7(6) . . ?
C49 C44 C34 120.1(5) . . ?
C45 C44 C34 118.6(5) . . ?
C45 C44 C49 121.2(6) . . ?
C39 C38 C37 119.3(6) . . ?
C39 C38 C42 120.8(6) . . ?
C37 C38 C42 119.9(6) . . ?
C13 C12 C16 121.7(6) . . ?
C11 C12 C13 118.5(6) . . ?
C11 C12 C16 119.9(6) . . ?
C8 C3 C1 124.1(6) . . ?
C4 C3 C8 117.8(6) . . ?
C4 C3 C1 118.1(6) . . ?
C30 C31 H31 119.5 . . ?
C32 C31 H31 119.5 . . ?
C32 C31 C30 121.0(6) . . ?
C48 C49 C52 121.1(6) . . ?
C44 C49 C48 117.7(6) . . ?
C44 C49 C52 121.2(6) . . ?
C34 C33 H33 119.9 . . ?
C32 C33 C34 120.2(6) . . ?
C32 C33 H33 119.9 . . ?
C31 C30 C35 117.9(5) . . ?
C31 C30 C29 119.9(6) . . ?
C29 C30 C35 122.2(5) . . ?
C4 C5 H5 119.5 . . ?
C6 C5 H5 119.5 . . ?
C6 C5 C4 120.9(7) . . ?
C3 C1 Fe1 118.9(5) . . ?
C2 C1 Fe1 113.4(5) . . ?
C2 C1 C3 127.7(6) . . ?
C44 C45 C50 121.9(6) . . ?
C46 C45 C44 119.1(6) . . ?
C46 C45 C50 119.0(6) . . ?
C35 C36 C37 119.0(6) . . ?
C35 C36 C41 121.8(6) . . ?
C37 C36 C41 119.1(6) . . ?
C31 C32 C33 120.0(6) . . ?
C31 C32 H32 120.0 . . ?
C33 C32 H32 120.0 . . ?
C34 C29 C27 123.5(5) . . ?
C34 C29 C30 118.1(5) . . ?
C30 C29 C27 118.3(5) . . ?
C49 C52 H52A 109.5 . . ?
C49 C52 H52B 109.5 . . ?
C49 C52 H52C 109.5 . . ?
H52A C52 H52B 109.5 . . ?
H52A C52 H52C 109.5 . . ?
H52B C52 H52C 109.5 . . ?
O1 C2 C1 171.6(7) . . ?
O2 C28 C27 172.2(7) . . ?
C3 C4 C9 120.1(6) . . ?
C5 C4 C9 119.1(6) . . ?
C5 C4 C3 120.7(6) . . ?
C23 C26 H26A 109.5 . . ?
C23 C26 H26B 109.5 . . ?
C23 C26 H26C 109.5 . . ?
H26A C26 H26B 109.5 . . ?
H26A C26 H26C 109.5 . . ?
H26B C26 H26C 109.5 . . ?
C48 C47 C46 118.0(6) . . ?
C48 C47 C51 121.5(7) . . ?
C46 C47 C51 120.5(7) . . ?
C38 C37 C36 121.0(6) . . ?
C38 C37 H37 119.5 . . ?
C36 C37 H37 119.5 . . ?
C10 C11 H11 119.2 . . ?
C12 C11 C10 121.6(6) . . ?
C12 C11 H11 119.2 . . ?
C8 C7 H7 119.2 . . ?
C6 C7 C8 121.7(6) . . ?
C6 C7 H7 119.2 . . ?
C12 C16 H16A 109.5 . . ?
C12 C16 H16B 109.5 . . ?
C12 C16 H16C 109.5 . . ?
H16A C16 H16B 109.5 . . ?
H16A C16 H16C 109.5 . . ?
H16B C16 H16C 109.5 . . ?
C5 C6 C7 119.1(6) . . ?
C5 C6 H6 120.5 . . ?
C7 C6 H6 120.5 . . ?
C40 C43 H43A 109.5 . . ?
C40 C43 H43B 109.5 . . ?
C40 C43 H43C 109.5 . . ?
H43A C43 H43B 109.5 . . ?
H43A C43 H43C 109.5 . . ?
H43B C43 H43C 109.5 . . ?
C19 C20 H20 119.0 . . ?
C19 C20 C21 122.0(6) . . ?
C21 C20 H20 119.0 . . ?
C45 C50 H50A 109.5 . . ?
C45 C50 H50B 109.5 . . ?
C45 C50 H50C 109.5 . . ?
H50A C50 H50B 109.5 . . ?
H50A C50 H50C 109.5 . . ?
H50B C50 H50C 109.5 . . ?
C14 C17 H17A 109.5 . . ?
C14 C17 H17B 109.5 . . ?
C14 C17 H17C 109.5 . . ?
H17A C17 H17B 109.5 . . ?
H17A C17 H17C 109.5 . . ?
H17B C17 H17C 109.5 . . ?
C45 C46 C47 121.3(6) . . ?
C45 C46 H46 119.3 . . ?
C47 C46 H46 119.3 . . ?
C36 C41 H41A 109.5 . . ?
C36 C41 H41B 109.5 . . ?
C36 C41 H41C 109.5 . . ?
H41A C41 H41B 109.5 . . ?
H41A C41 H41C 109.5 . . ?
H41B C41 H41C 109.5 . . ?
C38 C42 H42A 109.5 . . ?
C38 C42 H42B 109.5 . . ?
C38 C42 H42C 109.5 . . ?
H42A C42 H42B 109.5 . . ?
H42A C42 H42C 109.5 . . ?
H42B C42 H42C 109.5 . . ?
C22 C21 C20 118.6(6) . . ?
C22 C21 C25 120.9(6) . . ?
C20 C21 C25 120.5(7) . . ?
C19 C24 H24A 109.5 . . ?
C19 C24 H24B 109.5 . . ?
C19 C24 H24C 109.5 . . ?
H24A C24 H24B 109.5 . . ?
H24A C24 H24C 109.5 . . ?
H24B C24 H24C 109.5 . . ?
C10 C15 H15A 109.5 . . ?
C10 C15 H15B 109.5 . . ?
C10 C15 H15C 109.5 . . ?
H15A C15 H15B 109.5 . . ?
H15A C15 H15C 109.5 . . ?
H15B C15 H15C 109.5 . . ?
C47 C51 H51A 109.5 . . ?
C47 C51 H51B 109.5 . . ?
C47 C51 H51C 109.5 . . ?
H51A C51 H51B 109.5 . . ?
H51A C51 H51C 109.5 . . ?
H51B C51 H51C 109.5 . . ?
C21 C25 H25A 109.5 . . ?
C21 C25 H25B 109.5 . . ?
C21 C25 H25C 109.5 . . ?
H25A C25 H25B 109.5 . . ?
H25A C25 H25C 109.5 . . ?
H25B C25 H25C 109.5 . . ?

loop_
_geom_bond_atom_site_label_1
_geom_bond_atom_site_label_2
_geom_bond_distance
_geom_bond_site_symmetry_2
_geom_bond_publ_flag
Fe1 C27 2.039(6) . ?
Fe1 C9 2.452(6) . ?
Fe1 C1 2.052(6) . ?
O1 C2 1.183(8) . ?
O2 C28 1.179(8) . ?
C27 C29 1.466(8) . ?
C27 C28 1.296(9) . ?
C8 C18 1.484(9) . ?
C8 C3 1.414(9) . ?
C8 C7 1.392(9) . ?
C18 C23 1.415(8) . ?
C18 C19 1.402(9) . ?
C35 C40 1.415(8) . ?
C35 C30 1.508(8) . ?
C35 C36 1.392(9) . ?
C40 C39 1.398(8) . ?
C40 C43 1.500(9) . ?
C48 H48 0.9300 . ?
C48 C49 1.403(9) . ?
C48 C47 1.376(10) . ?
C34 C44 1.513(8) . ?
C34 C33 1.398(8) . ?
C34 C29 1.401(8) . ?
C22 H22 0.9300 . ?
C22 C23 1.405(9) . ?
C22 C21 1.376(10) . ?
C23 C26 1.487(9) . ?
C14 C13 1.401(9) . ?
C14 C9 1.428(8) . ?
C14 C17 1.485(9) . ?
C19 C20 1.388(10) . ?
C19 C24 1.510(9) . ?
C13 H13 0.9300 . ?
C13 C12 1.379(9) . ?
C9 C10 1.393(9) . ?
C9 C4 1.498(9) . ?
C39 H39 0.9300 . ?
C39 C38 1.372(9) . ?
C10 C11 1.395(10) . ?
C10 C15 1.520(9) . ?
C44 C49 1.402(9) . ?
C44 C45 1.397(9) . ?
C38 C37 1.384(9) . ?
C38 C42 1.515(8) . ?
C12 C11 1.370(9) . ?
C12 C16 1.507(9) . ?
C3 C1 1.470(9) . ?
C3 C4 1.408(9) . ?
C31 H31 0.9300 . ?
C31 C30 1.390(9) . ?
C31 C32 1.378(9) . ?
C49 C52 1.480(9) . ?
C33 H33 0.9300 . ?
C33 C32 1.381(9) . ?
C30 C29 1.417(8) . ?
C5 H5 0.9300 . ?
C5 C4 1.393(9) . ?
C5 C6 1.376(10) . ?
C1 C2 1.297(10) . ?
C45 C50 1.509(10) . ?
C45 C46 1.386(10) . ?
C36 C37 1.399(9) . ?
C36 C41 1.503(9) . ?
C32 H32 0.9300 . ?
C52 H52A 0.9600 . ?
C52 H52B 0.9600 . ?
C52 H52C 0.9600 . ?
C26 H26A 0.9600 . ?
C26 H26B 0.9600 . ?
C26 H26C 0.9600 . ?
C47 C46 1.411(10) . ?
C47 C51 1.518(10) . ?
C37 H37 0.9300 . ?
C11 H11 0.9300 . ?
C7 H7 0.9300 . ?
C7 C6 1.381(10) . ?
C16 H16A 0.9600 . ?
C16 H16B 0.9600 . ?
C16 H16C 0.9600 . ?
C6 H6 0.9300 . ?
C43 H43A 0.9600 . ?
C43 H43B 0.9600 . ?
C43 H43C 0.9600 . ?
C20 H20 0.9300 . ?
C20 C21 1.389(10) . ?
C50 H50A 0.9600 . ?
C50 H50B 0.9600 . ?
C50 H50C 0.9600 . ?
C17 H17A 0.9600 . ?
C17 H17B 0.9600 . ?
C17 H17C 0.9600 . ?
C46 H46 0.9300 . ?
C41 H41A 0.9600 . ?
C41 H41B 0.9600 . ?
C41 H41C 0.9600 . ?
C42 H42A 0.9600 . ?
C42 H42B 0.9600 . ?
C42 H42C 0.9600 . ?
C21 C25 1.510(10) . ?
C24 H24A 0.9600 . ?
C24 H24B 0.9600 . ?
C24 H24C 0.9600 . ?
C15 H15A 0.9600 . ?
C15 H15B 0.9600 . ?
C15 H15C 0.9600 . ?
C51 H51A 0.9600 . ?
C51 H51B 0.9600 . ?
C51 H51C 0.9600 . ?
C25 H25A 0.9600 . ?
C25 H25B 0.9600 . ?
C25 H25C 0.9600 . ?

loop_
_geom_torsion_atom_site_label_1
_geom_torsion_atom_site_label_2
_geom_torsion_atom_site_label_3
_geom_torsion_atom_site_label_4
_geom_torsion
_geom_torsion_site_symmetry_1
_geom_torsion_site_symmetry_2
_geom_torsion_site_symmetry_3
_geom_torsion_site_symmetry_4
_geom_torsion_publ_flag
Fe1 C27 C29 C34 -177.3(5) . . . . ?
Fe1 C27 C29 C30 5.2(9) . . . . ?
Fe1 C9 C10 C11 87.1(6) . . . . ?
Fe1 C9 C10 C15 -96.7(5) . . . . ?
Fe1 C9 C4 C3 -2.7(7) . . . . ?
Fe1 C9 C4 C5 174.2(5) . . . . ?
C8 C18 C23 C22 178.8(6) . . . . ?
C8 C18 C23 C26 -0.5(9) . . . . ?
C8 C18 C19 C20 -178.2(6) . . . . ?
C8 C18 C19 C24 0.0(9) . . . . ?
C8 C3 C1 Fe1 -173.6(5) . . . . ?
C8 C3 C1 C2 4.9(11) . . . . ?
C8 C3 C4 C9 178.8(6) . . . . ?
C8 C3 C4 C5 1.9(9) . . . . ?
C8 C7 C6 C5 0.0(11) . . . . ?
C18 C8 C3 C1 -2.8(9) . . . . ?
C18 C8 C3 C4 176.1(5) . . . . ?
C18 C8 C7 C6 -177.0(6) . . . . ?
C18 C19 C20 C21 -1.1(11) . . . . ?
C35 C40 C39 C38 -5.6(8) . . . . ?
C35 C30 C29 C27 5.2(9) . . . . ?
C35 C30 C29 C34 -172.4(6) . . . . ?
C35 C36 C37 C38 -0.6(9) . . . . ?
C40 C35 C30 C31 -104.2(7) . . . . ?
C40 C35 C30 C29 73.0(8) . . . . ?
C40 C35 C36 C37 0.7(8) . . . . ?
C40 C35 C36 C41 178.0(6) . . . . ?
C40 C39 C38 C37 5.8(9) . . . . ?
C40 C39 C38 C42 -174.5(5) . . . . ?
C48 C47 C46 C45 1.1(10) . . . . ?
C34 C44 C49 C48 179.8(5) . . . . ?
C34 C44 C49 C52 -0.6(9) . . . . ?
C34 C44 C45 C50 -0.6(9) . . . . ?
C34 C44 C45 C46 180.0(6) . . . . ?
C34 C33 C32 C31 0.8(10) . . . . ?
C23 C18 C19 C20 0.3(9) . . . . ?
C23 C18 C19 C24 178.4(6) . . . . ?
C23 C22 C21 C20 -0.6(10) . . . . ?
C23 C22 C21 C25 179.6(7) . . . . ?
C14 C13 C12 C11 4.9(10) . . . . ?
C14 C13 C12 C16 -175.9(6) . . . . ?
C14 C9 C10 C11 1.4(9) . . . . ?
C14 C9 C10 C15 177.7(6) . . . . ?
C14 C9 C4 C3 95.9(7) . . . . ?
C14 C9 C4 C5 -87.2(8) . . . . ?
C19 C18 C23 C22 0.3(9) . . . . ?
C19 C18 C23 C26 -179.0(6) . . . . ?
C19 C20 C21 C22 1.3(11) . . . . ?
C19 C20 C21 C25 -179.0(7) . . . . ?
C13 C14 C9 Fe1 -82.0(5) . . . . ?
C13 C14 C9 C10 -1.1(9) . . . . ?
C13 C14 C9 C4 171.1(6) . . . . ?
C13 C12 C11 C10 -4.6(10) . . . . ?
C9 C14 C13 C12 -2.1(9) . . . . ?
C9 C10 C11 C12 1.5(10) . . . . ?
C39 C38 C37 C36 -2.6(9) . . . . ?
C10 C9 C4 C3 -91.8(8) . . . . ?
C10 C9 C4 C5 85.1(8) . . . . ?
C44 C34 C33 C32 -177.3(6) . . . . ?
C44 C34 C29 C27 -3.0(9) . . . . ?
C44 C34 C29 C30 174.5(5) . . . . ?
C44 C45 C46 C47 -0.4(10) . . . . ?
C3 C8 C18 C23 79.3(8) . . . . ?
C3 C8 C18 C19 -102.2(7) . . . . ?
C3 C8 C7 C6 1.8(10) . . . . ?
C31 C30 C29 C27 -177.6(6) . . . . ?
C31 C30 C29 C34 4.8(9) . . . . ?
C49 C48 C47 C46 -1.3(10) . . . . ?
C49 C48 C47 C51 180.0(7) . . . . ?
C49 C44 C45 C50 179.3(6) . . . . ?
C49 C44 C45 C46 -0.1(10) . . . . ?
C33 C34 C44 C49 -100.3(7) . . . . ?
C33 C34 C44 C45 79.6(8) . . . . ?
C33 C34 C29 C27 178.0(6) . . . . ?
C33 C34 C29 C30 -4.5(9) . . . . ?
C30 C35 C40 C39 171.2(5) . . . . ?
C30 C35 C40 C43 -4.2(8) . . . . ?
C30 C35 C36 C37 -168.0(5) . . . . ?
C30 C35 C36 C41 9.4(9) . . . . ?
C30 C31 C32 C33 -0.5(10) . . . . ?
C1 C3 C4 C9 -2.3(9) . . . . ?
C1 C3 C4 C5 -179.2(6) . . . . ?
C45 C44 C49 C48 -0.1(9) . . . . ?
C45 C44 C49 C52 179.4(6) . . . . ?
C36 C35 C40 C39 2.3(8) . . . . ?
C36 C35 C40 C43 -173.2(5) . . . . ?
C36 C35 C30 C31 64.8(8) . . . . ?
C36 C35 C30 C29 -118.0(7) . . . . ?
C32 C31 C30 C35 175.0(6) . . . . ?
C32 C31 C30 C29 -2.3(10) . . . . ?
C29 C34 C44 C49 80.7(8) . . . . ?
C29 C34 C44 C45 -99.4(7) . . . . ?
C29 C34 C33 C32 1.8(10) . . . . ?
C28 C27 C29 C34 6.3(11) . . . . ?
C28 C27 C29 C30 -171.2(7) . . . . ?
C4 C9 C10 C11 -170.8(6) . . . . ?
C4 C9 C10 C15 5.5(9) . . . . ?
C4 C3 C1 Fe1 7.5(8) . . . . ?
C4 C3 C1 C2 -174.0(7) . . . . ?
C4 C5 C6 C7 -0.9(11) . . . . ?
C47 C48 C49 C44 0.9(10) . . . . ?
C47 C48 C49 C52 -178.7(6) . . . . ?
C7 C8 C18 C23 -101.8(7) . . . . ?
C7 C8 C18 C19 76.6(8) . . . . ?
C7 C8 C3 C1 178.4(6) . . . . ?
C7 C8 C3 C4 -2.7(9) . . . . ?
C16 C12 C11 C10 176.2(6) . . . . ?
C6 C5 C4 C9 -177.0(6) . . . . ?
C6 C5 C4 C3 -0.1(10) . . . . ?
C43 C40 C39 C38 170.0(5) . . . . ?
C50 C45 C46 C47 -179.8(6) . . . . ?
C17 C14 C13 C12 175.5(6) . . . . ?
C17 C14 C9 Fe1 100.4(6) . . . . ?
C17 C14 C9 C10 -178.7(6) . . . . ?
C17 C14 C9 C4 -6.4(9) . . . . ?
C41 C36 C37 C38 -178.0(6) . . . . ?
C42 C38 C37 C36 177.7(5) . . . . ?
C21 C22 C23 C18 -0.2(10) . . . . ?
C21 C22 C23 C26 179.2(6) . . . . ?
C24 C19 C20 C21 -179.2(7) . . . . ?
C15 C10 C11 C12 -174.8(6) . . . . ?
C51 C47 C46 C45 179.8(7) . . . . ?

loop_
_twin_individual_id
_twin_individual_mass_fraction_refined
_oxdiff_twin_reflns_isolated
_oxdiff_twin_reflns_overlapped
_twin_individual_twin_lattice_type
_twin_individual_twin_matrix_11
_twin_individual_twin_matrix_12
_twin_individual_twin_matrix_13
_twin_individual_twin_matrix_21
_twin_individual_twin_matrix_22
_twin_individual_twin_matrix_23
_twin_individual_twin_matrix_31
_twin_individual_twin_matrix_32
_twin_individual_twin_matrix_33
1 0.503(6) 22709 18730 ref 1.0000 0.0000 0.0000 0.0000 1.0000 0.0000 0.0000 0.0000 1.0000
2 0.427(3) 0 16524 nmt -1.0006 0.0019 0.0033 -0.0034 -1.0010 0.0206 0.0172 -0.1234 1.0011
3 0.070(5) 0 3717 nmt 1.0106 -0.0527 -0.0343 0.0747 0.9802 0.0242 0.1128 -0.0804 1.0002

loop_
_exptl_oxdiff_crystal_face_indexfrac_h
_exptl_oxdiff_crystal_face_indexfrac_k
_exptl_oxdiff_crystal_face_indexfrac_l
_exptl_oxdiff_crystal_face_x
_exptl_oxdiff_crystal_face_y
_exptl_oxdiff_crystal_face_z
4.0022 -3.9992 1.0025 -0.0838 -0.1490 -0.8968
5.9975 5.9981 0.0089 -0.5349 -0.9142 0.0744
-4.0026 4.9990 -1.0021 0.0400 0.0975 1.0134
6.9989 2.9986 0.0088 -0.4490 -0.8604 -0.3795
-5.9975 -5.9981 -0.0089 0.5349 0.9142 -0.0744
-0.9986 0.0035 10.9965 -0.8046 0.6299 -0.0483
0.9986 -0.0035 -10.9965 0.8046 -0.6299 0.0483
